data_7701934
loop_
_publ_author_name
'Yadav, Chote Lal'
'Rajput, Gunjan'
'Manar, Krishna K.'
'Kumari, Kavita'
'Drew, Michael G. B.'
'Singh, Nanhai'

_publ_section_title
;
 Cooperative metal-ligand influence on the formation of coordination
 polymers, and conducting and photophysical properties of Tl(i)
 \b-oxodithioester complexes.
;
_journal_issue 45
_journal_name_full 'Dalton transactions (Cambridge, England : 2003)'
_journal_page_first 16264
_journal_page_last 16278
_journal_paper_doi 10.1039/c8dt03694b
_journal_volume 47
_journal_year 2018
_chemical_formula_sum 'C10 H8 Cl O S2 Tl'
_chemical_formula_weight 448.10
_space_group_crystal_system orthorhombic
_space_group_IT_number 33
_space_group_name_Hall 'P 2c -2n'
_space_group_name_H-M_alt 'P n a 21'
_symmetry_space_group_name_Hall 'P 2c -2n'
_symmetry_space_group_name_H-M 'P n a 21'
_atom_sites_solution_hydrogens geom
_audit_creation_method SHELXL-2016/6
_audit_update_record
;
2018-08-10 deposited with the CCDC.
2018-10-12 downloaded from the CCDC.
;
_cell_angle_alpha 90
_cell_angle_beta 90
_cell_angle_gamma 90
_cell_formula_units_Z 4
_cell_length_a 8.2435(6)
_cell_length_b 36.287(4)
_cell_length_c 4.0103(4)
_cell_measurement_reflns_used 4221
_cell_measurement_temperature 150(2)
_cell_measurement_theta_max 27.50
_cell_measurement_theta_min 3.34
_cell_volume 1199.6(2)
_computing_cell_refinement 'Crysalis, Oxford Diffraction'
_computing_data_collection 'Crysalis, Oxford Diffraction'
_computing_data_reduction 'Crysalis, Oxford Diffraction'
_computing_molecular_graphics PLATON(Spek,2004)
_computing_publication_material 'SHELXL-2016/6, PLATON, WINGX (Ferrugia, 2012)'
_computing_structure_refinement 'SHELXL-2016/6 (Sheldrick, 2016)'
_computing_structure_solution 'SHELXS-97 (Sheldrick, 2008)'
_diffrn_ambient_temperature 150(2)
_diffrn_measured_fraction_theta_full 0.991
_diffrn_measured_fraction_theta_max 0.974
_diffrn_measurement_device 'Oxford Diffaction X-Calibor System'
_diffrn_measurement_method '321 frames, counting time 10 s.'
_diffrn_radiation_type MoK\a
_diffrn_radiation_wavelength 0.71073
_diffrn_reflns_av_R_equivalents 0.0831
_diffrn_reflns_av_unetI/netI 0.1091
_diffrn_reflns_Laue_measured_fraction_full 0.991
_diffrn_reflns_Laue_measured_fraction_max 0.974
_diffrn_reflns_limit_h_max 10
_diffrn_reflns_limit_h_min -5
_diffrn_reflns_limit_k_max 42
_diffrn_reflns_limit_k_min -47
_diffrn_reflns_limit_l_max 3
_diffrn_reflns_limit_l_min -4
_diffrn_reflns_number 4221
_diffrn_reflns_point_group_measured_fraction_full 0.993
_diffrn_reflns_point_group_measured_fraction_max 0.974
_diffrn_reflns_theta_full 25.242
_diffrn_reflns_theta_max 27.492
_diffrn_reflns_theta_min 3.339
_diffrn_standards_decay_% n/a
_diffrn_standards_interval_count n/a
_diffrn_standards_interval_time n/a
_exptl_absorpt_coefficient_mu 14.003
_exptl_absorpt_correction_T_max 1.000
_exptl_absorpt_correction_T_min 0.801
_exptl_absorpt_correction_type empirical
_exptl_absorpt_process_details 'ABSPACK, Oxford Diffraction Ltd'
_exptl_crystal_colour black
_exptl_crystal_density_diffrn 2.481
_exptl_crystal_description block
_exptl_crystal_F_000 824
_exptl_crystal_size_max 0.19
_exptl_crystal_size_mid 0.19
_exptl_crystal_size_min 0.15
_refine_diff_density_max 2.409
_refine_diff_density_min -1.564
_refine_diff_density_rms 0.332
_refine_ls_abs_structure_details
;
 Refined as an inversion twin.
;
_refine_ls_abs_structure_Flack 0.51(5)
_refine_ls_extinction_method none
_refine_ls_goodness_of_fit_ref 1.093
_refine_ls_hydrogen_treatment constr
_refine_ls_matrix_type full
_refine_ls_number_parameters 101
_refine_ls_number_reflns 1959
_refine_ls_number_restraints 33
_refine_ls_restrained_S_all 1.092
_refine_ls_R_factor_all 0.0820
_refine_ls_R_factor_gt 0.0634
_refine_ls_shift/su_max 0.003
_refine_ls_shift/su_mean 0.000
_refine_ls_structure_factor_coef Fsqd
_refine_ls_weighting_details 'w=1/[\s^2^(Fo^2^)+(0.0554P)^2^+4.6512P] where P=(Fo^2^+2Fc^2^)/3'
_refine_ls_weighting_scheme calc
_refine_ls_wR_factor_gt 0.1443
_refine_ls_wR_factor_ref 0.1601
_reflns_Friedel_coverage 0.747
_reflns_Friedel_fraction_full 0.997
_reflns_Friedel_fraction_max 0.973
_reflns_number_gt 1538
_reflns_number_total 1959
_reflns_threshold_expression 'I > 2\s(I)'
_cod_data_source_file c8dt03694b2.cif
_cod_data_source_block 7b
_cod_original_cell_volume 1199.61(19)
_cod_database_code 7701934
_shelx_shelxl_version_number 2016/6
_shelx_space_group_comment
;
The symmetry employed for this shelxl refinement is uniquely defined
by the following loop, which should always be used as a source of
symmetry information in preference to the above space-group names.
They are only intended as comments.
;

loop_
_space_group_symop_operation_xyz
'x, y, z'
'-x, -y, z+1/2'
'x+1/2, -y+1/2, z'
'-x+1/2, y+1/2, z+1/2'

loop_
_atom_site_label
_atom_site_type_symbol
_atom_site_fract_x
_atom_site_fract_y
_atom_site_fract_z
_atom_site_U_iso_or_equiv
_atom_site_adp_type
_atom_site_occupancy
_atom_site_site_symmetry_order
_atom_site_calc_flag
_atom_site_refinement_flags_posn
_atom_site_refinement_flags_adp
_atom_site_refinement_flags_occupancy
_atom_site_disorder_assembly
_atom_site_disorder_group
Tl1 Tl 0.72811(8) 0.77924(2) 0.3394(9) 0.0231(3) Uani 1 1 d . . . . .
S15 S 1.0192(6) 0.77444(13) -0.151(4) 0.0185(10) Uani 1 1 d . . . . .
S16 S 1.3125(8) 0.8093(2) -0.371(2) 0.0350(17) Uani 1 1 d D . . . .
O11 O 0.7561(16) 0.8380(4) -0.184(11) 0.029(4) Uani 1 1 d . U . . .
C12 C 0.870(3) 0.8600(6) -0.184(11) 0.032(5) Uani 1 1 d . U . . .
C13 C 1.040(3) 0.8496(6) -0.269(6) 0.033(7) Uani 1 1 d . U . . .
H13 H 1.108714 0.868733 -0.332540 0.039 Uiso 1 1 calc DR U . . .
C14 C 1.105(3) 0.8159(7) -0.263(6) 0.026(6) Uani 1 1 d . U . . .
C17 C 1.379(4) 0.8526(7) -0.548(9) 0.063(11) Uani 1 1 d D U . . .
H17A H 1.352479 0.853226 -0.781126 0.094 Uiso 1 1 calc R U . . .
H17B H 1.494037 0.855062 -0.520618 0.094 Uiso 1 1 calc R U . . .
H17C H 1.325149 0.872597 -0.436256 0.094 Uiso 1 1 calc R U . . .
C21A C 0.855(3) 0.9017(6) -0.161(10) 0.015(2) Uiso 0.45(2) 1 d G U P A 1
C22A C 0.950(3) 0.9279(5) -0.322(10) 0.015(2) Uiso 0.45(2) 1 d G U P A 1
H22A H 1.053001 0.921639 -0.398613 0.018 Uiso 0.45(2) 1 calc DR U P A 1
C23A C 0.891(3) 0.9634(5) -0.368(9) 0.015(2) Uiso 0.45(2) 1 d G U P A 1
H23A H 0.954813 0.980953 -0.475302 0.018 Uiso 0.45(2) 1 calc R U P A 1
C24A C 0.738(3) 0.9728(7) -0.252(9) 0.015(2) Uiso 0.45(2) 1 d G U P A 1
C25A C 0.643(3) 0.9466(9) -0.091(10) 0.015(2) Uiso 0.45(2) 1 d G U P A 1
H25A H 0.540091 0.952801 -0.014456 0.018 Uiso 0.45(2) 1 calc R U P A 1
C26A C 0.702(3) 0.9110(8) -0.046(10) 0.015(2) Uiso 0.45(2) 1 d G U P A 1
H26A H 0.638277 0.893486 0.062237 0.018 Uiso 0.45(2) 1 calc R U P A 1
Cl1 Cl 0.705(3) 1.0219(6) -0.281(6) 0.030(2) Uani 0.45(2) 1 d . . P A 1
C21B C 0.826(3) 0.8999(5) -0.146(8) 0.015(2) Uiso 0.55(2) 1 d G U P A 2
C22B C 0.944(3) 0.9223(7) -0.005(8) 0.015(2) Uiso 0.55(2) 1 d G U P A 2
H22B H 1.040980 0.912077 0.069401 0.018 Uiso 0.55(2) 1 calc R U P A 2
C23B C 0.918(3) 0.9600(7) 0.024(8) 0.015(2) Uiso 0.55(2) 1 d G U P A 2
H23B H 0.997073 0.974996 0.118443 0.018 Uiso 0.55(2) 1 calc R U P A 2
C24B C 0.773(3) 0.9753(5) -0.087(8) 0.015(2) Uiso 0.55(2) 1 d G U P A 2
C25B C 0.655(3) 0.9529(7) -0.228(8) 0.015(2) Uiso 0.55(2) 1 d G U P A 2
H25B H 0.557886 0.963191 -0.302969 0.018 Uiso 0.55(2) 1 calc R U P A 2
C26B C 0.681(3) 0.9152(7) -0.258(7) 0.015(2) Uiso 0.55(2) 1 d G U P A 2
H26B H 0.601791 0.900273 -0.352014 0.018 Uiso 0.55(2) 1 calc R U P A 2
Cl2 Cl 0.712(2) 1.0195(5) 0.009(5) 0.030(2) Uani 0.55(2) 1 d . . P A 2

loop_
_atom_site_aniso_label
_atom_site_aniso_U_11
_atom_site_aniso_U_22
_atom_site_aniso_U_33
_atom_site_aniso_U_23
_atom_site_aniso_U_13
_atom_site_aniso_U_12
Tl1 0.0187(4) 0.0271(5) 0.0233(5) -0.0008(9) -0.0008(15) -0.0027(3)
S15 0.022(2) 0.015(2) 0.019(3) 0.009(5) -0.001(7) 0.0002(17)
S16 0.020(3) 0.046(5) 0.039(4) 0.003(4) 0.004(3) 0.003(3)
O11 0.028(6) 0.024(6) 0.036(10) -0.021(9) 0.017(8) -0.007(5)
C12 0.027(8) 0.022(8) 0.046(11) -0.012(10) 0.025(10) 0.003(7)
C13 0.029(9) 0.031(10) 0.038(11) -0.006(8) -0.001(8) -0.003(8)
C14 0.024(9) 0.029(9) 0.027(11) 0.002(8) -0.012(7) -0.002(7)
C17 0.058(16) 0.055(17) 0.08(2) 0.011(14) -0.035(14) -0.025(13)
Cl1 0.026(3) 0.023(4) 0.041(5) 0.005(7) 0.003(6) 0.007(3)
Cl2 0.026(3) 0.023(4) 0.041(5) 0.005(7) 0.003(6) 0.007(3)

loop_
_atom_type_symbol
_atom_type_description
_atom_type_scat_dispersion_real
_atom_type_scat_dispersion_imag
_atom_type_scat_source
C C 0.0033 0.0016 'International Tables Vol C Tables 4.2.6.8 and 6.1.1.4'
H H 0.0000 0.0000 'International Tables Vol C Tables 4.2.6.8 and 6.1.1.4'
O O 0.0106 0.0060 'International Tables Vol C Tables 4.2.6.8 and 6.1.1.4'
Tl Tl -2.8358 9.6688 'International Tables Vol C Tables 4.2.6.8 and 6.1.1.4'
S S 0.1246 0.1234 'International Tables Vol C Tables 4.2.6.8 and 6.1.1.4'
Cl Cl 0.1484 0.1585 'International Tables Vol C Tables 4.2.6.8 and 6.1.1.4'

loop_
_geom_angle_atom_site_label_1
_geom_angle_atom_site_label_2
_geom_angle_atom_site_label_3
_geom_angle
_geom_angle_site_symmetry_1
_geom_angle_site_symmetry_3
O11 Tl1 O11 86.1(4) 1_556 .
O11 Tl1 S15 113.6(4) 1_556 .
O11 Tl1 S15 62.5(4) . .
O11 Tl1 S15 63.2(5) 1_556 1_556
O11 Tl1 S15 115.7(5) . 1_556
S15 Tl1 S15 79.61(11) . 1_556
O11 Tl1 S15 152.5(3) 1_556 3_465
O11 Tl1 S15 92.5(6) . 3_465
S15 Tl1 S15 89.6(4) . 3_465
S15 Tl1 S15 139.38(7) 1_556 3_465
O11 Tl1 S15 93.9(7) 1_556 3_466
O11 Tl1 S15 153.0(3) . 3_466
S15 Tl1 S15 139.48(7) . 3_466
S15 Tl1 S15 87.9(3) 1_556 3_466
S15 Tl1 S15 75.27(10) 3_465 3_466
O11 Tl1 S16 116.5(7) 1_556 3_466
O11 Tl1 S16 150.8(5) . 3_466
S15 Tl1 S16 90.30(16) . 3_466
S15 Tl1 S16 65.26(15) 1_556 3_466
S15 Tl1 S16 75.9(2) 3_465 3_466
S15 Tl1 S16 49.84(14) 3_466 3_466
O11 Tl1 Tl1 131.7(7) 1_556 1_554
O11 Tl1 Tl1 45.6(6) . 1_554
S15 Tl1 Tl1 50.7(2) . 1_554
S15 Tl1 Tl1 130.3(2) 1_556 1_554
S15 Tl1 Tl1 52.9(2) 3_465 1_554
S15 Tl1 Tl1 128.2(2) 3_466 1_554
S16 Tl1 Tl1 109.48(14) 3_466 1_554
O11 Tl1 Tl1 114.3(3) 1_556 3_465
O11 Tl1 Tl1 113.2(4) . 3_465
S15 Tl1 Tl1 131.36(19) . 3_465
S15 Tl1 Tl1 130.59(17) 1_556 3_465
S15 Tl1 Tl1 42.0(2) 3_465 3_465
S15 Tl1 Tl1 42.9(2) 3_466 3_465
S16 Tl1 Tl1 75.86(11) 3_466 3_465
Tl1 Tl1 Tl1 90.000(2) 1_554 3_465
O11 Tl1 Tl1 105.6(4) 1_556 3_565
O11 Tl1 Tl1 104.9(3) . 3_565
S15 Tl1 Tl1 44.59(19) . 3_565
S15 Tl1 Tl1 45.5(2) 1_556 3_565
S15 Tl1 Tl1 101.31(9) 3_465 3_565
S15 Tl1 Tl1 101.15(10) 3_466 3_565
S16 Tl1 Tl1 53.18(11) 3_466 3_565
Tl1 Tl1 Tl1 90.0 1_554 3_565
Tl1 Tl1 Tl1 125.51(3) 3_465 3_565
C14 S15 Tl1 115.7(9) . .
C14 S15 Tl1 95.5(8) . 1_554
Tl1 S15 Tl1 79.61(11) . 1_554
C14 S15 Tl1 117.5(8) . 3_565
Tl1 S15 Tl1 93.4(4) . 3_565
Tl1 S15 Tl1 145.60(17) 1_554 3_565
C14 S15 Tl1 98.0(9) . 3_564
Tl1 S15 Tl1 145.72(16) . 3_564
Tl1 S15 Tl1 91.6(4) 1_554 3_564
Tl1 S15 Tl1 75.27(10) 3_565 3_564
C14 S16 C17 105.5(15) . .
C14 S16 Tl1 90.8(8) . 3_564
C17 S16 Tl1 136.9(12) . 3_564
C12 O11 Tl1 123(3) . 1_554
C12 O11 Tl1 121(3) . .
Tl1 O11 Tl1 86.1(4) 1_554 .
O11 C12 C13 124(2) . .
O11 C12 C21B 115.9(19) . .
C13 C12 C21B 120(2) . .
O11 C12 C21A 125(2) . .
C13 C12 C21A 110(2) . .
C14 C13 C12 127(2) . .
C14 C13 H13 116.4 . .
C12 C13 H13 116.4 . .
C13 C14 S15 130(2) . .
C13 C14 S16 120(2) . .
S15 C14 S16 109.9(13) . .
S16 C17 H17A 109.5 . .
S16 C17 H17B 109.5 . .
H17A C17 H17B 109.5 . .
S16 C17 H17C 109.5 . .
H17A C17 H17C 109.5 . .
H17B C17 H17C 109.5 . .
C22A C21A C26A 120.0 . .
C22A C21A C12 127(2) . .
C26A C21A C12 109.7(18) . .
C21A C22A C23A 120.00(7) . .
C21A C22A H22A 120.0 . .
C23A C22A H22A 120.0 . .
C24A C23A C22A 120.0 . .
C24A C23A H23A 120.0 . .
C22A C23A H23A 120.0 . .
C23A C24A C25A 120.0 . .
C23A C24A Cl1 110.7(15) . .
C25A C24A Cl1 128.5(16) . .
C26A C25A C24A 120.00(9) . .
C26A C25A H25A 120.0 . .
C24A C25A H25A 120.0 . .
C25A C26A C21A 120.00(6) . .
C25A C26A H26A 120.0 . .
C21A C26A H26A 120.0 . .
C22B C21B C26B 120.0 . .
C22B C21B C12 116(2) . .
C26B C21B C12 124(2) . .
C23B C22B C21B 120.00(8) . .
C23B C22B H22B 120.0 . .
C21B C22B H22B 120.0 . .
C22B C23B C24B 120.00(6) . .
C22B C23B H23B 120.0 . .
C24B C23B H23B 120.0 . .
C25B C24B C23B 120.0 . .
C25B C24B Cl2 115.4(16) . .
C23B C24B Cl2 123.4(16) . .
C24B C25B C26B 120.00(6) . .
C24B C25B H25B 120.0 . .
C26B C25B H25B 120.0 . .
C25B C26B C21B 120.00(6) . .
C25B C26B H26B 120.0 . .
C21B C26B H26B 120.0 . .

loop_
_geom_bond_atom_site_label_1
_geom_bond_atom_site_label_2
_geom_bond_distance
_geom_bond_site_symmetry_2
Tl1 O11 2.87(3) 1_556
Tl1 O11 3.00(3) .
Tl1 S15 3.108(11) .
Tl1 S15 3.156(11) 1_556
Tl1 S15 3.261(10) 3_465
Tl1 S15 3.306(11) 3_466
Tl1 S16 3.485(8) 3_466
Tl1 Tl1 4.0103(4) 1_554
Tl1 Tl1 4.6361(7) 3_465
Tl1 Tl1 4.6361(7) 3_565
S15 C14 1.72(2) .
S16 C14 1.78(2) .
S16 C17 1.812(19) .
O11 C12 1.23(2) .
C12 C13 1.49(3) .
C12 C21B 1.50(3) .
C12 C21A 1.52(3) .
C13 C14 1.34(3) .
C13 H13 0.9300 .
C17 H17A 0.9600 .
C17 H17B 0.9600 .
C17 H17C 0.9600 .
C21A C22A 1.3900 .
C21A C26A 1.3900 .
C22A C23A 1.3900 .
C22A H22A 0.9300 .
C23A C24A 1.3900 .
C23A H23A 0.9300 .
C24A C25A 1.3900 .
C24A Cl1 1.80(3) .
C25A C26A 1.3900 .
C25A H25A 0.9300 .
C26A H26A 0.9300 .
C21B C22B 1.3900 .
C21B C26B 1.3900 .
C22B C23B 1.3900 .
C22B H22B 0.9300 .
C23B C24B 1.3900 .
C23B H23B 0.9300 .
C24B C25B 1.3900 .
C24B Cl2 1.72(3) .
C25B C26B 1.3900 .
C25B H25B 0.9300 .
C26B H26B 0.9300 .
